data_7051694
loop_
_publ_author_name
'Giraud, Marion'
'L\'eaustic, Anne'
'Guillot, R\'egis'
'Yu, Pei'
'Dorlet, Pierre'
'M\'etivier, R\'emi'
'Nakatani, Keitaro'

_publ_section_title
;
 Photo-controlled release and uptake of Cu(hfac)2 in solution for a
 binuclear copper complex with a photochromic dithiazolylethene
 bridging ligand
;
_journal_issue 6
_journal_name_full 'New Journal of Chemistry'
_journal_page_first 1380
_journal_paper_doi 10.1039/b901201j
_journal_volume 33
_journal_year 2009
_chemical_formula_moiety 'C43 H18 Co2 F30 N4 O8 S2 '
_chemical_formula_sum 'C43 H18 Co2 F30 N4 O8 S2'
_chemical_formula_weight 1470.61
_space_group_IT_number 86
_symmetry_cell_setting tetragonal
_symmetry_Int_Tables_number 86
_symmetry_space_group_name_Hall '-P 4bc'
_symmetry_space_group_name_H-M 'P 42/n :2'
_atom_sites_solution_hydrogens geom
_atom_sites_solution_primary direct
_atom_sites_solution_secondary difmap
_audit_creation_method SHELXL-97
_cell_angle_alpha 90.
_cell_angle_beta 90.
_cell_angle_gamma 90.
_cell_formula_units_Z 4
_cell_length_a 17.718(5)
_cell_length_b 17.718(5)
_cell_length_c 17.836(5)
_cell_measurement_reflns_used 3855
_cell_measurement_temperature 150(2)
_cell_measurement_theta_max 23.65
_cell_measurement_theta_min 2.28
_cell_volume 5599(3)
_computing_cell_refinement 'Bruker SMART'
_computing_data_collection 'Bruker SMART'
_computing_data_reduction 'Bruker SAINT'
_computing_structure_refinement 'SHELXL-97 (Sheldrick, 1997)'
_computing_structure_solution 'SHELXS-97 (Sheldrick, 1997)'
_diffrn_ambient_temperature 150(2)
_diffrn_measured_fraction_theta_full 0.986
_diffrn_measured_fraction_theta_max 0.986
_diffrn_measurement_device_type 'CCD area detector'
_diffrn_measurement_method 'phi and omega scans'
_diffrn_radiation_monochromator graphite
_diffrn_radiation_probe x-ray
_diffrn_radiation_type MoK\a
_diffrn_radiation_wavelength 0.71069
_diffrn_reflns_av_R_equivalents 0.0581
_diffrn_reflns_av_sigmaI/netI 0.0673
_diffrn_reflns_limit_h_max 15
_diffrn_reflns_limit_h_min -20
_diffrn_reflns_limit_k_max 16
_diffrn_reflns_limit_k_min -19
_diffrn_reflns_limit_l_max 19
_diffrn_reflns_limit_l_min -20
_diffrn_reflns_number 18745
_diffrn_reflns_theta_full 24.06
_diffrn_reflns_theta_max 24.06
_diffrn_reflns_theta_min 1.62
_diffrn_source 'fine-focus sealed tube'
_exptl_absorpt_coefficient_mu 0.820
_exptl_absorpt_correction_T_max 0.938
_exptl_absorpt_correction_T_min 0.827
_exptl_absorpt_correction_type psi-scan
_exptl_absorpt_process_details SADABS
_exptl_crystal_colour orange
_exptl_crystal_density_diffrn 1.745
_exptl_crystal_density_method 'not measured'
_exptl_crystal_description plate
_exptl_crystal_F_000 2896
_exptl_crystal_size_max 0.230
_exptl_crystal_size_mid 0.220
_exptl_crystal_size_min 0.080
_refine_diff_density_max 0.821
_refine_diff_density_min -0.811
_refine_diff_density_rms 0.147
_refine_ls_extinction_method none
_refine_ls_goodness_of_fit_ref 1.037
_refine_ls_hydrogen_treatment constr
_refine_ls_matrix_type full
_refine_ls_number_parameters 416
_refine_ls_number_reflns 4380
_refine_ls_number_restraints 0
_refine_ls_restrained_S_all 1.037
_refine_ls_R_factor_all 0.1176
_refine_ls_R_factor_gt 0.0734
_refine_ls_shift/su_max 0.008
_refine_ls_shift/su_mean 0.001
_refine_ls_structure_factor_coef Fsqd
_refine_ls_weighting_details 'calc w=1/[\s^2^(Fo^2^)+(0.1181P)^2^+24.7095P] where P=(Fo^2^+2Fc^2^)/3'
_refine_ls_weighting_scheme calc
_refine_ls_wR_factor_gt 0.1856
_refine_ls_wR_factor_ref 0.2268
_reflns_number_gt 2956
_reflns_number_total 4380
_reflns_threshold_expression >2sigma(I)
_cod_data_source_file b901201j.txt
_cod_data_source_block (hfac)2Co-1o-Co(hfac)2
_cod_original_sg_symbol_H-M 'P 42/n'
_cod_original_formula_sum 'C43 H18 Co2 F30 N4 O8 S2 '
_cod_database_code 7051694

loop_
_symmetry_equiv_pos_as_xyz
'x, y, z'
'-x+1/2, -y+1/2, z'
'-y, x+1/2, z+1/2'
'y+1/2, -x, z+1/2'
'-x, -y, -z'
'x-1/2, y-1/2, -z'
'y, -x-1/2, -z-1/2'
'-y-1/2, x, -z-1/2'

loop_
_atom_site_label
_atom_site_type_symbol
_atom_site_fract_x
_atom_site_fract_y
_atom_site_fract_z
_atom_site_U_iso_or_equiv
_atom_site_adp_type
_atom_site_occupancy
_atom_site_symmetry_multiplicity
_atom_site_calc_flag
_atom_site_refinement_flags
_atom_site_disorder_assembly
_atom_site_disorder_group
C1 C 0.8626(4) 0.2377(4) 0.5583(4) 0.0300(17) Uani 1 1 d . . .
C3 C 0.8602(5) 0.3214(4) 0.5709(5) 0.044(2) Uani 1 1 d . . .
H3A H 0.9072 0.3377 0.5922 0.066 Uiso 1 1 calc R . .
H3B H 0.8198 0.3333 0.6046 0.066 Uiso 1 1 calc R . .
H3C H 0.8522 0.3466 0.5239 0.066 Uiso 1 1 calc R . .
C4 C 0.8241(4) 0.1950(3) 0.5079(4) 0.0204(15) Uani 1 1 d . . .
C5 C 0.8910(4) 0.1041(4) 0.5608(4) 0.0229(15) Uani 1 1 d . . .
C6 C 0.9207(4) 0.0274(4) 0.5712(4) 0.0205(15) Uani 1 1 d . . .
C7 C 0.9859(4) 0.0119(4) 0.6102(4) 0.0255(16) Uani 1 1 d . . .
H7 H 1.0126 0.0499 0.6344 0.031 Uiso 1 1 calc R . .
C8 C 1.0105(4) -0.0627(4) 0.6122(4) 0.0287(17) Uani 1 1 d . . .
H8 H 1.0544 -0.0752 0.6381 0.034 Uiso 1 1 calc R . .
C9 C 0.9700(4) -0.1178(4) 0.5760(4) 0.0292(17) Uani 1 1 d . . .
H9 H 0.9858 -0.1678 0.5771 0.035 Uiso 1 1 calc R . .
C10 C 0.9051(4) -0.0974(4) 0.5376(4) 0.0312(18) Uani 1 1 d . . .
H10 H 0.8778 -0.1346 0.5128 0.037 Uiso 1 1 calc R . .
C11 C 0.7790(4) 0.2254(4) 0.4455(4) 0.0218(15) Uani 1 1 d . . .
C12 C 0.8049(4) 0.2095(4) 0.3665(4) 0.0274(17) Uani 1 1 d . . .
C13 C 0.7648(13) 0.2590(11) 0.3161(4) 0.024(5) Uani 0.50 1 d P . .
C14 C 0.5789(5) 0.0514(5) 0.3604(5) 0.044(2) Uani 1 1 d . . .
C15 C 0.6615(4) 0.0328(4) 0.3746(4) 0.0290(17) Uani 1 1 d . . .
C16 C 0.7009(4) -0.0071(4) 0.3204(4) 0.0304(18) Uani 1 1 d . . .
H16 H 0.6757 -0.0212 0.2769 0.037 Uiso 1 1 calc R . .
C17 C 0.7751(4) -0.0266(4) 0.3279(4) 0.0271(17) Uani 1 1 d . . .
C18 C 0.8130(5) -0.0625(5) 0.2608(5) 0.046(2) Uani 1 1 d . . .
C19 C 0.6340(7) -0.1833(6) 0.5007(7) 0.071(3) Uani 1 1 d . . .
C20 C 0.6766(5) -0.1138(4) 0.5266(5) 0.041(2) Uani 1 1 d . . .
C21 C 0.6574(6) -0.0837(5) 0.5961(6) 0.061(3) Uani 1 1 d . . .
H21 H 0.6201 -0.1075 0.6243 0.073 Uiso 1 1 calc R . .
C22 C 0.6918(5) -0.0198(5) 0.6248(5) 0.044(2) Uani 1 1 d . . .
C23 C 0.6759(8) 0.0029(7) 0.7052(6) 0.072(3) Uani 1 1 d . . .
N1 N 0.8804(3) -0.0260(3) 0.5349(3) 0.0256(14) Uani 1 1 d . . .
N2 N 0.8395(3) 0.1188(3) 0.5101(3) 0.0208(13) Uani 1 1 d . . .
O1 O 0.6858(3) 0.0557(3) 0.4375(3) 0.0286(12) Uani 1 1 d . . .
O2 O 0.8193(3) -0.0161(3) 0.3819(3) 0.0273(11) Uani 1 1 d . . .
O3 O 0.7249(3) -0.0909(3) 0.4824(3) 0.0308(12) Uani 1 1 d . . .
O4 O 0.7377(3) 0.0243(3) 0.5929(3) 0.0324(13) Uani 1 1 d . . .
F1 F 0.8082(3) 0.1374(2) 0.3494(2) 0.0423(12) Uani 1 1 d . . .
F2 F 0.8751(3) 0.2356(4) 0.3568(3) 0.076(2) Uani 1 1 d . . .
F3 F 0.7403(7) 0.2254(4) 0.2540(5) 0.056(4) Uani 0.50 1 d P . .
F4 F 0.8050(5) 0.3177(4) 0.2923(5) 0.046(3) Uani 0.50 1 d P . .
F5 F 0.5582(3) 0.1156(3) 0.3894(3) 0.0673(17) Uani 1 1 d . . .
F6 F 0.5352(3) -0.0005(4) 0.3893(5) 0.090(2) Uani 1 1 d . . .
F7 F 0.5619(3) 0.0538(5) 0.2884(4) 0.096(2) Uani 1 1 d . . .
F8 F 0.7730(4) -0.0793(6) 0.2062(4) 0.129(4) Uani 1 1 d . . .
F9 F 0.8662(6) -0.0223(7) 0.2356(6) 0.195(7) Uani 1 1 d . . .
F10 F 0.8467(8) -0.1216(6) 0.2765(5) 0.192(6) Uani 1 1 d . . .
F11 F 0.6664(4) -0.2260(4) 0.4585(6) 0.128(4) Uani 1 1 d . . .
F12 F 0.5769(6) -0.1588(6) 0.4516(8) 0.182(5) Uani 1 1 d . . .
F13 F 0.5893(6) -0.2124(5) 0.5479(5) 0.152(4) Uani 1 1 d . . .
F14 F 0.7327(7) -0.0087(6) 0.7479(4) 0.154(5) Uani 1 1 d . . .
F15 F 0.6244(7) -0.0432(6) 0.7362(5) 0.170(5) Uani 1 1 d . . .
F16 F 0.6553(7) 0.0682(4) 0.7145(4) 0.144(4) Uani 1 1 d . . .
S S 0.92110(12) 0.18069(10) 0.60993(11) 0.0342(5) Uani 1 1 d . . .
Co Co 0.77992(5) 0.01221(5) 0.48605(5) 0.0230(3) Uani 1 1 d . . .

loop_
_atom_site_aniso_label
_atom_site_aniso_U_11
_atom_site_aniso_U_22
_atom_site_aniso_U_33
_atom_site_aniso_U_23
_atom_site_aniso_U_13
_atom_site_aniso_U_12
C1 0.033(4) 0.023(4) 0.034(4) -0.001(3) -0.005(4) 0.000(3)
C3 0.060(6) 0.016(4) 0.056(6) -0.007(4) -0.029(5) 0.007(4)
C4 0.023(4) 0.011(3) 0.027(4) 0.001(3) 0.002(3) 0.005(3)
C5 0.025(4) 0.022(4) 0.022(4) -0.003(3) 0.000(3) -0.001(3)
C6 0.022(4) 0.019(4) 0.021(4) 0.002(3) 0.001(3) 0.001(3)
C7 0.024(4) 0.025(4) 0.028(4) 0.003(3) -0.001(3) 0.001(3)
C8 0.023(4) 0.033(4) 0.030(4) 0.008(3) -0.002(3) 0.003(3)
C9 0.028(4) 0.022(4) 0.038(4) 0.008(3) 0.003(3) 0.011(3)
C10 0.037(5) 0.014(4) 0.042(5) 0.003(3) 0.006(4) -0.004(3)
C11 0.025(4) 0.013(3) 0.027(4) 0.000(3) 0.001(3) -0.001(3)
C12 0.037(5) 0.017(4) 0.028(4) -0.001(3) 0.004(3) 0.007(3)
C13 0.023(19) 0.030(12) 0.020(7) -0.007(8) 0.003(6) 0.003(9)
C14 0.034(5) 0.050(6) 0.049(6) -0.011(4) -0.004(4) 0.010(5)
C15 0.023(4) 0.027(4) 0.036(5) -0.002(3) -0.004(3) -0.003(3)
C16 0.034(4) 0.030(4) 0.027(4) -0.003(3) -0.006(3) -0.003(4)
C17 0.032(4) 0.018(4) 0.032(4) -0.005(3) 0.001(3) 0.000(3)
C18 0.040(5) 0.055(6) 0.043(6) -0.018(5) 0.006(4) -0.001(5)
C19 0.063(7) 0.058(7) 0.093(9) -0.024(6) 0.031(7) -0.037(6)
C20 0.048(5) 0.030(4) 0.044(5) -0.007(4) 0.008(4) -0.008(4)
C21 0.073(7) 0.052(6) 0.059(7) -0.008(5) 0.030(5) -0.024(5)
C22 0.065(6) 0.038(5) 0.028(5) -0.001(4) 0.015(4) -0.006(5)
C23 0.105(9) 0.068(7) 0.043(7) 0.001(6) 0.036(7) -0.019(7)
N1 0.026(3) 0.023(3) 0.028(3) 0.002(3) 0.000(3) 0.002(3)
N2 0.018(3) 0.020(3) 0.025(3) 0.001(2) 0.002(3) 0.000(2)
O1 0.031(3) 0.025(3) 0.030(3) -0.008(2) -0.003(2) 0.005(2)
O2 0.022(3) 0.027(3) 0.033(3) -0.004(2) 0.001(2) 0.005(2)
O3 0.036(3) 0.020(3) 0.037(3) -0.002(2) 0.005(3) -0.006(2)
O4 0.038(3) 0.029(3) 0.030(3) -0.005(2) -0.001(2) -0.001(3)
F1 0.074(3) 0.022(2) 0.031(2) -0.0020(19) 0.003(2) 0.010(2)
F2 0.058(3) 0.115(5) 0.055(4) -0.028(3) 0.031(3) -0.049(3)
F3 0.074(10) 0.059(10) 0.034(5) -0.016(4) -0.019(6) 0.041(11)
F4 0.051(6) 0.041(6) 0.047(6) 0.024(5) 0.026(5) 0.019(5)
F5 0.044(3) 0.062(4) 0.096(5) -0.026(3) -0.016(3) 0.024(3)
F6 0.034(3) 0.079(4) 0.157(7) 0.014(4) -0.002(4) -0.011(3)
F7 0.056(4) 0.165(7) 0.068(5) -0.024(4) -0.029(3) 0.045(4)
F8 0.069(4) 0.240(10) 0.078(5) -0.107(6) -0.004(4) 0.021(5)
F9 0.185(9) 0.256(13) 0.144(9) -0.132(9) 0.137(8) -0.134(10)
F10 0.316(16) 0.174(9) 0.085(6) -0.021(6) 0.044(8) 0.181(11)
F11 0.095(5) 0.069(4) 0.219(10) -0.089(6) 0.059(6) -0.042(4)
F12 0.145(9) 0.116(8) 0.285(16) -0.059(9) -0.081(10) -0.038(7)
F13 0.217(10) 0.108(6) 0.130(7) -0.041(6) 0.077(7) -0.120(7)
F14 0.213(11) 0.209(11) 0.040(4) -0.035(5) -0.040(6) 0.093(9)
F15 0.257(13) 0.177(9) 0.076(6) -0.042(6) 0.089(7) -0.105(9)
F16 0.290(13) 0.092(6) 0.051(4) 0.000(4) 0.063(6) 0.086(7)
S 0.0449(12) 0.0196(10) 0.0381(11) -0.0024(8) -0.0190(9) 0.0043(9)
Co 0.0246(6) 0.0190(5) 0.0254(5) -0.0025(4) -0.0012(4) 0.0020(4)

loop_
_atom_type_symbol
_atom_type_description
_atom_type_scat_dispersion_real
_atom_type_scat_dispersion_imag
_atom_type_scat_source
C C 0.0033 0.0016 'International Tables Vol C Tables 4.2.6.8 and 6.1.1.4'
H H 0.0000 0.0000 'International Tables Vol C Tables 4.2.6.8 and 6.1.1.4'
N N 0.0061 0.0033 'International Tables Vol C Tables 4.2.6.8 and 6.1.1.4'
O O 0.0106 0.0060 'International Tables Vol C Tables 4.2.6.8 and 6.1.1.4'
F F 0.0171 0.0103 'International Tables Vol C Tables 4.2.6.8 and 6.1.1.4'
S S 0.1246 0.1234 'International Tables Vol C Tables 4.2.6.8 and 6.1.1.4'
Co Co 0.3494 0.9721 'International Tables Vol C Tables 4.2.6.8 and 6.1.1.4'

loop_
_geom_angle_atom_site_label_1
_geom_angle_atom_site_label_2
_geom_angle_atom_site_label_3
_geom_angle
_geom_angle_site_symmetry_1
_geom_angle_site_symmetry_3
_geom_angle_publ_flag
C4 C1 C3 129.4(7) . . ?
C4 C1 S 109.3(5) . . ?
C3 C1 S 121.2(5) . . ?
C1 C3 H3A 109.5 . . ?
C1 C3 H3B 109.5 . . ?
H3A C3 H3B 109.5 . . ?
C1 C3 H3C 109.5 . . ?
H3A C3 H3C 109.5 . . ?
H3B C3 H3C 109.5 . . ?
C1 C4 N2 115.3(6) . . ?
C1 C4 C11 124.7(6) . . ?
N2 C4 C11 119.2(6) . . ?
N2 C5 C6 121.3(6) . . ?
N2 C5 S 114.5(5) . . ?
C6 C5 S 124.1(5) . . ?
N1 C6 C7 123.2(6) . . ?
N1 C6 C5 113.4(6) . . ?
C7 C6 C5 123.3(6) . . ?
C6 C7 C8 117.7(7) . . ?
C6 C7 H7 121.1 . . ?
C8 C7 H7 121.1 . . ?
C9 C8 C7 119.9(7) . . ?
C9 C8 H8 120.1 . . ?
C7 C8 H8 120.0 . . ?
C8 C9 C10 118.7(6) . . ?
C8 C9 H9 120.6 . . ?
C10 C9 H9 120.6 . . ?
N1 C10 C9 122.4(7) . . ?
N1 C10 H10 118.8 . . ?
C9 C10 H10 118.8 . . ?
C11 C11 C4 130.6(4) 2_655 . ?
C11 C11 C12 110.7(4) 2_655 . ?
C4 C11 C12 118.2(6) . . ?
F1 C12 F2 105.4(6) . . ?
F1 C12 C13 118.0(7) . . ?
F2 C12 C13 99.6(7) . . ?
F1 C12 C11 114.3(6) . . ?
F2 C12 C11 109.8(6) . . ?
C13 C12 C11 108.5(9) . . ?
F3 C13 F4 104.99(11) . . ?
F3 C13 C12 114.0(16) . . ?
F4 C13 C12 114.3(14) . . ?
F5 C14 F6 106.9(7) . . ?
F5 C14 F7 107.2(8) . . ?
F6 C14 F7 105.8(8) . . ?
F5 C14 C15 113.1(7) . . ?
F6 C14 C15 110.6(7) . . ?
F7 C14 C15 112.8(7) . . ?
O1 C15 C16 127.5(7) . . ?
O1 C15 C14 113.9(7) . . ?
C16 C15 C14 118.6(7) . . ?
C17 C16 C15 123.0(7) . . ?
C17 C16 H16 118.5 . . ?
C15 C16 H16 118.5 . . ?
O2 C17 C16 129.7(7) . . ?
O2 C17 C18 113.1(7) . . ?
C16 C17 C18 117.1(7) . . ?
F10 C18 F8 104.5(10) . . ?
F10 C18 F9 101.4(11) . . ?
F8 C18 F9 106.3(10) . . ?
F10 C18 C17 113.0(8) . . ?
F8 C18 C17 118.0(8) . . ?
F9 C18 C17 112.0(8) . . ?
F11 C19 F13 117.1(10) . . ?
F11 C19 F12 98.4(12) . . ?
F13 C19 F12 95.1(11) . . ?
F11 C19 C20 117.4(9) . . ?
F13 C19 C20 116.1(10) . . ?
F12 C19 C20 107.3(10) . . ?
O3 C20 C21 127.9(8) . . ?
O3 C20 C19 114.7(8) . . ?
C21 C20 C19 117.4(8) . . ?
C22 C21 C20 122.4(8) . . ?
C22 C21 H21 118.8 . . ?
C20 C21 H21 118.8 . . ?
O4 C22 C21 128.5(8) . . ?
O4 C22 C23 112.5(8) . . ?
C21 C22 C23 119.0(8) . . ?
F16 C23 F14 107.9(12) . . ?
F16 C23 F15 108.4(11) . . ?
F14 C23 F15 101.1(11) . . ?
F16 C23 C22 115.6(10) . . ?
F14 C23 C22 112.0(10) . . ?
F15 C23 C22 110.7(9) . . ?
C10 N1 C6 118.1(6) . . ?
C10 N1 Co 126.8(5) . . ?
C6 N1 Co 115.0(4) . . ?
C5 N2 C4 110.6(6) . . ?
C5 N2 Co 107.3(4) . . ?
C4 N2 Co 137.6(4) . . ?
C15 O1 Co 122.3(4) . . ?
C17 O2 Co 121.3(4) . . ?
C20 O3 Co 126.7(5) . . ?
C22 O4 Co 126.0(5) . . ?
C5 S C1 90.2(3) . . ?
O1 Co O2 89.21(19) . . ?
O1 Co O4 93.3(2) . . ?
O2 Co O4 171.75(19) . . ?
O1 Co O3 86.28(19) . . ?
O2 Co O3 85.2(2) . . ?
O4 Co O3 87.1(2) . . ?
O1 Co N1 176.3(2) . . ?
O2 Co N1 90.5(2) . . ?
O4 Co N1 87.6(2) . . ?
O3 Co N1 97.4(2) . . ?
O1 Co N2 98.65(19) . . ?
O2 Co N2 102.9(2) . . ?
O4 Co N2 84.5(2) . . ?
O3 Co N2 170.5(2) . . ?
N1 Co N2 77.8(2) . . ?

loop_
_geom_bond_atom_site_label_1
_geom_bond_atom_site_label_2
_geom_bond_distance
_geom_bond_site_symmetry_2
_geom_bond_publ_flag
C1 C4 1.359(10) . ?
C1 C3 1.500(10) . ?
C1 S 1.715(7) . ?
C3 H3A 0.9600 . ?
C3 H3B 0.9600 . ?
C3 H3C 0.9600 . ?
C4 N2 1.377(8) . ?
C4 C11 1.473(9) . ?
C5 N2 1.311(9) . ?
C5 C6 1.470(9) . ?
C5 S 1.701(7) . ?
C6 N1 1.351(9) . ?
C6 C7 1.376(10) . ?
C7 C8 1.392(10) . ?
C7 H7 0.9300 . ?
C8 C9 1.373(10) . ?
C8 H8 0.9300 . ?
C9 C10 1.386(10) . ?
C9 H9 0.9300 . ?
C10 N1 1.339(9) . ?
C10 H10 0.9300 . ?
C11 C11 1.347(13) 2_655 ?
C11 C12 1.509(10) . ?
C12 F1 1.314(8) . ?
C12 F2 1.338(9) . ?
C12 C13 1.44(2) . ?
C12 C13 1.63(3) 2_655 ?
C13 C13 0.61(2) 2_655 ?
C13 F3 1.144(9) 2_655 ?
C13 F3 1.3300(11) . ?
C13 F4 1.3300(11) . ?
C13 C12 1.63(3) 2_655 ?
C13 F4 1.887(13) 2_655 ?
C14 F5 1.303(10) . ?
C14 F6 1.309(10) . ?
C14 F7 1.319(10) . ?
C14 C15 1.522(11) . ?
C15 O1 1.269(9) . ?
C15 C16 1.386(10) . ?
C16 C17 1.365(10) . ?
C16 H16 0.9300 . ?
C17 O2 1.256(8) . ?
C17 C18 1.512(11) . ?
C18 F10 1.236(12) . ?
C18 F8 1.242(11) . ?
C18 F9 1.265(12) . ?
C19 F11 1.212(12) . ?
C19 F13 1.266(12) . ?
C19 F12 1.407(16) . ?
C19 C20 1.516(12) . ?
C20 O3 1.233(9) . ?
C20 C21 1.391(12) . ?
C21 C22 1.385(12) . ?
C21 H21 0.9300 . ?
C22 O4 1.264(9) . ?
C22 C23 1.516(13) . ?
C23 F16 1.225(13) . ?
C23 F14 1.277(15) . ?
C23 F15 1.343(13) . ?
N1 Co 2.094(6) . ?
N2 Co 2.205(5) . ?
O1 Co 2.031(5) . ?
O2 Co 2.046(5) . ?
O3 Co 2.071(5) . ?
O4 Co 2.058(5) . ?
F3 F3 0.937(14) 2_655 ?
F3 C13 1.144(9) 2_655 ?
F3 F4 1.301(16) 2_655 ?
F4 F3 1.301(16) 2_655 ?
F4 C13 1.887(13) 2_655 ?

loop_
_geom_torsion_atom_site_label_1
_geom_torsion_atom_site_label_2
_geom_torsion_atom_site_label_3
_geom_torsion_atom_site_label_4
_geom_torsion
_geom_torsion_site_symmetry_1
_geom_torsion_site_symmetry_2
_geom_torsion_site_symmetry_3
_geom_torsion_site_symmetry_4
_geom_torsion_publ_flag
C3 C1 C4 N2 179.5(8) . . . . ?
S C1 C4 N2 0.7(8) . . . . ?
C3 C1 C4 C11 10.0(13) . . . . ?
S C1 C4 C11 -168.8(6) . . . . ?
N2 C5 C6 N1 -11.8(9) . . . . ?
S C5 C6 N1 170.1(5) . . . . ?
N2 C5 C6 C7 164.3(7) . . . . ?
S C5 C6 C7 -13.7(10) . . . . ?
N1 C6 C7 C8 -0.4(10) . . . . ?
C5 C6 C7 C8 -176.2(6) . . . . ?
C6 C7 C8 C9 0.0(10) . . . . ?
C7 C8 C9 C10 0.3(11) . . . . ?
C8 C9 C10 N1 -0.3(11) . . . . ?
C1 C4 C11 C12 114.5(8) . . . . ?
N2 C4 C11 C12 -54.5(8) . . . . ?
C4 C11 C12 F1 60.2(8) . . . . ?
C4 C11 C12 F2 -57.9(8) . . . . ?
C4 C11 C12 C13 -165.8(6) . . . . ?
F1 C12 C13 F3 -4.9(16) . . . . ?
F2 C12 C13 F3 108.3(12) . . . . ?
C11 C12 C13 F3 -136.9(12) . . . . ?
F1 C12 C13 F4 -125.7(11) . . . . ?
F2 C12 C13 F4 -12.4(14) . . . . ?
C11 C12 C13 F4 102.3(13) . . . . ?
F5 C14 C15 O1 34.3(11) . . . . ?
F6 C14 C15 O1 -85.6(9) . . . . ?
F7 C14 C15 O1 156.1(8) . . . . ?
F5 C14 C15 C16 -146.9(8) . . . . ?
F6 C14 C15 C16 93.3(9) . . . . ?
F7 C14 C15 C16 -25.0(11) . . . . ?
O1 C15 C16 C17 -1.2(12) . . . . ?
C14 C15 C16 C17 -179.9(7) . . . . ?
C15 C16 C17 O2 2.6(13) . . . . ?
C15 C16 C17 C18 -173.5(7) . . . . ?
O2 C17 C18 F10 53.5(12) . . . . ?
C16 C17 C18 F10 -129.7(11) . . . . ?
O2 C17 C18 F8 175.9(9) . . . . ?
C16 C17 C18 F8 -7.4(13) . . . . ?
O2 C17 C18 F9 -60.2(12) . . . . ?
C16 C17 C18 F9 116.5(11) . . . . ?
F11 C19 C20 O3 27.7(17) . . . . ?
F13 C19 C20 O3 173.4(11) . . . . ?
F12 C19 C20 O3 -81.7(12) . . . . ?
F11 C19 C20 C21 -152.1(12) . . . . ?
F13 C19 C20 C21 -6.4(17) . . . . ?
F12 C19 C20 C21 98.5(12) . . . . ?
O3 C20 C21 C22 1.2(17) . . . . ?
C19 C20 C21 C22 -179.1(10) . . . . ?
C20 C21 C22 O4 7.5(17) . . . . ?
C20 C21 C22 C23 -171.3(11) . . . . ?
O4 C22 C23 F16 53.4(16) . . . . ?
C21 C22 C23 F16 -127.6(12) . . . . ?
O4 C22 C23 F14 -70.8(13) . . . . ?
C21 C22 C23 F14 108.2(13) . . . . ?
O4 C22 C23 F15 177.2(11) . . . . ?
C21 C22 C23 F15 -3.8(16) . . . . ?
C9 C10 N1 C6 -0.1(10) . . . . ?
C9 C10 N1 Co -175.3(5) . . . . ?
C7 C6 N1 C10 0.4(10) . . . . ?
C5 C6 N1 C10 176.6(6) . . . . ?
C7 C6 N1 Co 176.2(5) . . . . ?
C5 C6 N1 Co -7.6(7) . . . . ?
C6 C5 N2 C4 -176.3(6) . . . . ?
S C5 N2 C4 1.9(7) . . . . ?
C6 C5 N2 Co 23.0(7) . . . . ?
S C5 N2 Co -158.8(3) . . . . ?
C1 C4 N2 C5 -1.7(8) . . . . ?
C11 C4 N2 C5 168.4(6) . . . . ?
C1 C4 N2 Co 150.4(6) . . . . ?
C11 C4 N2 Co -39.5(10) . . . . ?
C16 C15 O1 Co -18.7(10) . . . . ?
C14 C15 O1 Co 160.1(5) . . . . ?
C16 C17 O2 Co 15.8(11) . . . . ?
C18 C17 O2 Co -168.0(5) . . . . ?
C21 C20 O3 Co -13.1(14) . . . . ?
C19 C20 O3 Co 167.1(7) . . . . ?
C21 C22 O4 Co -2.4(14) . . . . ?
C23 C22 O4 Co 176.4(7) . . . . ?
N2 C5 S C1 -1.3(6) . . . . ?
C6 C5 S C1 176.8(6) . . . . ?
C4 C1 S C5 0.3(6) . . . . ?
C3 C1 S C5 -178.6(7) . . . . ?
C15 O1 Co O2 26.3(5) . . . . ?
C15 O1 Co O4 -145.8(5) . . . . ?
C15 O1 Co O3 -58.9(5) . . . . ?
C15 O1 Co N2 129.2(5) . . . . ?
C17 O2 Co O1 -24.8(5) . . . . ?
C17 O2 Co O3 61.6(5) . . . . ?
C17 O2 Co N1 158.9(5) . . . . ?
C17 O2 Co N2 -123.5(5) . . . . ?
C22 O4 Co O1 80.4(7) . . . . ?
C22 O4 Co O3 -5.7(7) . . . . ?
C22 O4 Co N1 -103.2(7) . . . . ?
C22 O4 Co N2 178.8(7) . . . . ?
C20 O3 Co O1 -80.4(7) . . . . ?
C20 O3 Co O2 -169.9(7) . . . . ?
C20 O3 Co O4 13.1(7) . . . . ?
C20 O3 Co N1 100.3(7) . . . . ?
C10 N1 Co O2 -66.8(6) . . . . ?
C6 N1 Co O2 117.8(5) . . . . ?
C10 N1 Co O4 105.2(6) . . . . ?
C6 N1 Co O4 -70.2(5) . . . . ?
C10 N1 Co O3 18.4(6) . . . . ?
C6 N1 Co O3 -157.0(5) . . . . ?
C10 N1 Co N2 -169.9(6) . . . . ?
C6 N1 Co N2 14.7(5) . . . . ?
C5 N2 Co O1 161.7(4) . . . . ?
C4 N2 Co O1 9.0(7) . . . . ?
C5 N2 Co O2 -107.1(4) . . . . ?
C4 N2 Co O2 100.2(7) . . . . ?
C5 N2 Co O4 69.3(4) . . . . ?
C4 N2 Co O4 -83.5(7) . . . . ?
C5 N2 Co N1 -19.4(4) . . . . ?
C4 N2 Co N1 -172.1(7) . . . . ?
